data_2222867
loop_
_publ_author_name
'Liang, Wen-Xian'
'Wang, Gang'
'Qu, Zhi-Rong'

_publ_section_title
;
 Redetermination of 3-(ammoniomethyl)pyridinium dichloride
;
_journal_coeditor_code RZ2346
_journal_issue 8
_journal_name_full 'Acta Crystallographica Section E'
_journal_page_first o1814
_journal_paper_doi 10.1107/S1600536809025859
_journal_volume 65
_journal_year 2009
_chemical_formula_iupac 'C6 H10 N2 2+, 2Cl -'
_chemical_formula_moiety 'C6 H10 N2 2+, 2(Cl -)'
_chemical_formula_sum 'C6 H10 Cl2 N2'
_chemical_formula_weight 181.06
_chemical_name_common
;
3-picolylamine dihydrochloride
;
_chemical_name_systematic
;
3-(ammoniomethyl)pyridinium dichloride
;
_space_group_IT_number 14
_symmetry_cell_setting monoclinic
_symmetry_space_group_name_Hall '-P 2ybc'
_symmetry_space_group_name_H-M 'P 1 21/c 1'
_atom_sites_solution_hydrogens geom
_atom_sites_solution_primary direct
_atom_sites_solution_secondary difmap
_audit_creation_method SHELXL-97
_cell_angle_alpha 90.00
_cell_angle_beta 93.61(3)
_cell_angle_gamma 90.00
_cell_formula_units_Z 4
_cell_length_a 4.5874(9)
_cell_length_b 12.650(3)
_cell_length_c 14.814(3)
_cell_measurement_reflns_used 8048
_cell_measurement_temperature 293(2)
_cell_measurement_theta_max 27.449
_cell_measurement_theta_min 3.0701
_cell_volume 858.0(3)
_computing_cell_refinement 'CrystalClear (Rigaku, 2005)'
_computing_data_collection 'CrystalClear (Rigaku, 2005)'
_computing_data_reduction 'CrystalClear (Rigaku, 2005)'
_computing_molecular_graphics 'SHELXTL (Sheldrick, 2008)'
_computing_publication_material 'PRPKAPPA (Ferguson, 1999)'
_computing_structure_refinement 'SHELXL97 (Sheldrick, 2008)'
_computing_structure_solution 'SHELXS97 (Sheldrick, 2008)'
_diffrn_ambient_temperature 293(2)
_diffrn_detector_area_resol_mean 13.662
_diffrn_measured_fraction_theta_full 0.999
_diffrn_measured_fraction_theta_max 0.999
_diffrn_measurement_device_type 'Rigaku SCXmini'
_diffrn_measurement_method CCD_Profile_fitting
_diffrn_radiation_monochromator graphite
_diffrn_radiation_source 'fine-focus sealed tube'
_diffrn_radiation_type MoK\a
_diffrn_radiation_wavelength 0.71073
_diffrn_reflns_av_R_equivalents 0.0351
_diffrn_reflns_av_sigmaI/netI 0.0275
_diffrn_reflns_limit_h_max 5
_diffrn_reflns_limit_h_min -5
_diffrn_reflns_limit_k_max 16
_diffrn_reflns_limit_k_min -16
_diffrn_reflns_limit_l_max 19
_diffrn_reflns_limit_l_min -19
_diffrn_reflns_number 8831
_diffrn_reflns_theta_full 27.47
_diffrn_reflns_theta_max 27.47
_diffrn_reflns_theta_min 3.19
_exptl_absorpt_coefficient_mu 0.686
_exptl_absorpt_correction_T_max 0.909
_exptl_absorpt_correction_T_min 0.720
_exptl_absorpt_correction_type multi-scan
_exptl_absorpt_process_details '(CrystalClear; Rigaku, 2005)'
_exptl_crystal_colour colourless
_exptl_crystal_density_diffrn 1.402
_exptl_crystal_density_method 'not measured'
_exptl_crystal_description prism
_exptl_crystal_F_000 376
_exptl_crystal_size_max 0.50
_exptl_crystal_size_mid 0.45
_exptl_crystal_size_min 0.15
_refine_diff_density_max 0.207
_refine_diff_density_min -0.191
_refine_ls_extinction_method none
_refine_ls_goodness_of_fit_ref 1.075
_refine_ls_hydrogen_treatment constr
_refine_ls_matrix_type full
_refine_ls_number_parameters 92
_refine_ls_number_reflns 1961
_refine_ls_number_restraints 0
_refine_ls_restrained_S_all 1.075
_refine_ls_R_factor_all 0.0410
_refine_ls_R_factor_gt 0.0332
_refine_ls_shift/su_max 0.001
_refine_ls_shift/su_mean 0.000
_refine_ls_structure_factor_coef Fsqd
_refine_ls_weighting_details 'calc w=1/[\s^2^(Fo^2^)+(0.0293P)^2^+0.274P] where P=(Fo^2^+2Fc^2^)/3'
_refine_ls_weighting_scheme calc
_refine_ls_wR_factor_gt 0.0733
_refine_ls_wR_factor_ref 0.0759
_reflns_number_gt 1684
_reflns_number_total 1961
_reflns_threshold_expression I>2\s(I)
_cod_data_source_file rz2346.cif
_cod_data_source_block I
_cod_original_cell_volume 857.9(3)
_cod_original_sg_symbol_H-M 'P 21/c'
_cod_original_formula_sum 'C6 H10 Cl2 N2 '
_cod_database_code 2222867
_cod_database_fobs_code 2222867

loop_
_symmetry_equiv_pos_as_xyz
'x, y, z'
'-x, y+1/2, -z+1/2'
'-x, -y, -z'
'x, -y-1/2, z-1/2'

loop_
_atom_site_type_symbol
_atom_site_label
_atom_site_fract_x
_atom_site_fract_y
_atom_site_fract_z
_atom_site_U_iso_or_equiv
_atom_site_adp_type
_atom_site_calc_flag
_atom_site_refinement_flags
_atom_site_occupancy
_atom_site_disorder_assembly
_atom_site_disorder_group
Cl Cl2 0.34023(9) 0.98847(3) 0.37672(3) 0.03348(13) Uani d . 1 . .
N N1 0.9075(3) 0.64924(10) -0.01920(10) 0.0333(3) Uani d . 1 . .
H H1A 0.7885 0.6098 0.0120 0.050 Uiso calc R 1 . .
H H1B 0.9905 0.6091 -0.0598 0.050 Uiso calc R 1 . .
H H1C 0.8058 0.7007 -0.0474 0.050 Uiso calc R 1 . .
C C6 1.1364(4) 0.69588(14) 0.04332(13) 0.0365(4) Uani d . 1 . .
H H6A 1.2888 0.7253 0.0084 0.044 Uiso calc R 1 . .
H H6B 1.2231 0.6405 0.0815 0.044 Uiso calc R 1 . .
C C1 1.1087(4) 0.88417(13) 0.08977(12) 0.0337(4) Uani d . 1 . .
H H1 1.2349 0.9000 0.0449 0.040 Uiso calc R 1 . .
C C5 0.8274(4) 0.94441(14) 0.20641(12) 0.0370(4) Uani d . 1 . .
H H5 0.7619 1.0005 0.2403 0.044 Uiso calc R 1 . .
C C2 1.0214(3) 0.78119(13) 0.10227(11) 0.0293(4) Uani d . 1 . .
C C4 0.7351(4) 0.84350(14) 0.22213(12) 0.0371(4) Uani d . 1 . .
H H4 0.6060 0.8304 0.2668 0.045 Uiso calc R 1 . .
C C3 0.8357(4) 0.76140(14) 0.17102(12) 0.0349(4) Uani d . 1 . .
H H3 0.7788 0.6924 0.1826 0.042 Uiso calc R 1 . .
Cl Cl1 0.40819(11) 0.14752(3) 0.10233(3) 0.04427(15) Uani d . 1 . .
N N2 1.0124(3) 0.96146(11) 0.14194(10) 0.0367(4) Uani d . 1 . .
H H2 1.0724 1.0249 0.1336 0.044 Uiso calc R 1 . .

loop_
_atom_site_aniso_label
_atom_site_aniso_U_11
_atom_site_aniso_U_22
_atom_site_aniso_U_33
_atom_site_aniso_U_12
_atom_site_aniso_U_13
_atom_site_aniso_U_23
Cl2 0.0384(2) 0.0291(2) 0.0340(2) -0.00167(16) 0.01032(17) -0.00133(16)
N1 0.0389(8) 0.0256(7) 0.0362(8) 0.0047(6) 0.0099(6) -0.0021(6)
C6 0.0310(9) 0.0315(9) 0.0479(11) 0.0040(7) 0.0086(8) -0.0028(8)
C1 0.0347(9) 0.0314(9) 0.0352(9) 0.0001(7) 0.0041(7) 0.0029(7)
C5 0.0440(10) 0.0354(10) 0.0311(9) 0.0044(8) -0.0011(8) -0.0071(7)
C2 0.0260(8) 0.0284(8) 0.0331(9) 0.0020(6) -0.0008(7) -0.0010(7)
C4 0.0406(10) 0.0407(10) 0.0306(9) -0.0030(8) 0.0064(8) -0.0032(7)
C3 0.0390(10) 0.0297(9) 0.0363(10) -0.0038(7) 0.0044(8) 0.0005(7)
Cl1 0.0486(3) 0.0305(2) 0.0547(3) 0.00301(18) 0.0108(2) 0.00943(19)
N2 0.0462(9) 0.0237(7) 0.0397(9) -0.0029(6) -0.0014(7) 0.0013(6)

loop_
_atom_type_symbol
_atom_type_description
_atom_type_scat_dispersion_real
_atom_type_scat_dispersion_imag
_atom_type_scat_source
C C 0.0033 0.0016 'International Tables Vol C Tables 4.2.6.8 and 6.1.1.4'
H H 0.0000 0.0000 'International Tables Vol C Tables 4.2.6.8 and 6.1.1.4'
N N 0.0061 0.0033 'International Tables Vol C Tables 4.2.6.8 and 6.1.1.4'
Cl Cl 0.1484 0.1585 'International Tables Vol C Tables 4.2.6.8 and 6.1.1.4'

loop_
_geom_angle_atom_site_label_1
_geom_angle_atom_site_label_2
_geom_angle_atom_site_label_3
_geom_angle_site_symmetry_1
_geom_angle_site_symmetry_3
_geom_angle
_geom_angle_publ_flag
C6 N1 H1A . . 109.5 ?
C6 N1 H1B . . 109.5 ?
H1A N1 H1B . . 109.5 ?
C6 N1 H1C . . 109.5 ?
H1A N1 H1C . . 109.5 ?
H1B N1 H1C . . 109.5 ?
N1 C6 C2 . . 112.88(13) ?
N1 C6 H6A . . 109.0 ?
C2 C6 H6A . . 109.0 ?
N1 C6 H6B . . 109.0 ?
C2 C6 H6B . . 109.0 ?
H6A C6 H6B . . 107.8 ?
N2 C1 C2 . . 120.23(16) ?
N2 C1 H1 . . 119.9 ?
C2 C1 H1 . . 119.9 ?
N2 C5 C4 . . 119.33(16) ?
N2 C5 H5 . . 120.3 ?
C4 C5 H5 . . 120.3 ?
C1 C2 C3 . . 117.69(16) ?
C1 C2 C6 . . 118.97(16) ?
C3 C2 C6 . . 123.31(15) ?
C5 C4 C3 . . 119.34(17) ?
C5 C4 H4 . . 120.3 ?
C3 C4 H4 . . 120.3 ?
C4 C3 C2 . . 120.47(16) ?
C4 C3 H3 . . 119.8 ?
C2 C3 H3 . . 119.8 ?
C5 N2 C1 . . 122.89(15) ?
C5 N2 H2 . . 118.6 ?
C1 N2 H2 . . 118.6 ?

loop_
_geom_bond_atom_site_label_1
_geom_bond_atom_site_label_2
_geom_bond_site_symmetry_2
_geom_bond_distance
_geom_bond_publ_flag
N1 C6 . 1.478(2) ?
N1 H1A . 0.8900 ?
N1 H1B . 0.8900 ?
N1 H1C . 0.8900 ?
C6 C2 . 1.504(2) ?
C6 H6A . 0.9700 ?
C6 H6B . 0.9700 ?
C1 N2 . 1.338(2) ?
C1 C2 . 1.379(2) ?
C1 H1 . 0.9300 ?
C5 N2 . 1.334(2) ?
C5 C4 . 1.369(3) ?
C5 H5 . 0.9300 ?
C2 C3 . 1.391(2) ?
C4 C3 . 1.382(2) ?
C4 H4 . 0.9300 ?
C3 H3 . 0.9300 ?
N2 H2 . 0.8600 ?

loop_
_geom_hbond_atom_site_label_D
_geom_hbond_atom_site_label_H
_geom_hbond_atom_site_label_A
_geom_hbond_site_symmetry_A
_geom_hbond_distance_DH
_geom_hbond_distance_HA
_geom_hbond_distance_DA
_geom_hbond_angle_DHA
N1 H1A Cl2 2_645 0.89 2.35 3.1914(16) 157
N1 H1B Cl2 4_675 0.89 2.27 3.1206(16) 159
N1 H1C Cl1 3_665 0.89 2.28 3.1622(16) 170
N2 H2 Cl1 1_665 0.86 2.25 3.0520(16) 154
C3 H3 Cl2 2_645 0.93 2.77 3.606(2) 150
C6 H6A Cl1 3_765 0.97 2.74 3.676(2) 163
C6 H6B Cl2 2_745 0.97 2.82 3.700(2) 152

loop_
_cod_related_entry_id
_cod_related_entry_database
_cod_related_entry_code
1 ChemSpider 28776
